data_7705526
loop_
_publ_author_name
'Guk, Dmitry'
'Naumov, Alexei'
'Krasnovskaya, Olga'
'Tafeenko, Viktor'
'Moiseeeva, Anna'
'Pergushov, Vladimir'
'Melnikov, Michail'
'Zyk, Nikolai'
'Majouga, Alexander'
'Belolglazkina, Elena'

_publ_section_title
;
 Three types of copper derivatives formed by
 CuCl<sub>2</sub>&#x00B7;2H<sub>2</sub>O interaction with
 (<i>Z</i>)-3-aryl-2-(methylthio)-5-(pyridine-2-ylmethylene)-3,5-dihydro-4<i>H</i>-imidazol-4-ones.
;
_journal_issue 41
_journal_name_full 'Dalton transactions (Cambridge, England : 2003)'
_journal_page_first 14528
_journal_page_last 14535
_journal_paper_doi 10.1039/d0dt02817g
_journal_volume 49
_journal_year 2020
_chemical_formula_moiety 'C16 H13 Cl2 Cu F N3 O S'
_chemical_formula_sum 'C16 H13 Cl2 Cu F N3 O S'
_chemical_formula_weight 448.79
_space_group_crystal_system monoclinic
_space_group_IT_number 14
_space_group_name_Hall '-P 2ybc'
_space_group_name_H-M_alt 'P 1 21/c 1'
_atom_sites_solution_hydrogens mixed
_audit_creation_method SHELXL-2014/7
_audit_update_record
;
2020-05-10 deposited with the CCDC.	2020-09-24 downloaded from the CCDC.
;
_cell_angle_alpha 90
_cell_angle_beta 72.947(6)
_cell_angle_gamma 90
_cell_formula_units_Z 4
_cell_length_a 10.5590(6)
_cell_length_b 11.5979(7)
_cell_length_c 15.9749(12)
_cell_measurement_reflns_used 3843
_cell_measurement_temperature 295(2)
_cell_measurement_theta_max 65
_cell_measurement_theta_min 4.5
_cell_volume 1870.3(2)
_computing_structure_refinement 'SHELXL-2014/7 (Sheldrick, 2014)'
_diffrn_ambient_temperature 295
_diffrn_detector Pilatus100K
_diffrn_detector_area_resol_mean 5.81
_diffrn_detector_type STOE
_diffrn_measured_fraction_theta_full 0.999
_diffrn_measured_fraction_theta_max 0.981
_diffrn_measurement_device_type STOE
_diffrn_measurement_method 'rotation method'
_diffrn_radiation_collimation 'focusing mirrors'
_diffrn_radiation_monochromator none
_diffrn_radiation_polarisn_norm 0
_diffrn_radiation_type 'Cu K\a'
_diffrn_radiation_wavelength 1.54186
_diffrn_reflns_av_R_equivalents 0.1023
_diffrn_reflns_av_unetI/netI 0.0772
_diffrn_reflns_Laue_measured_fraction_full 0.999
_diffrn_reflns_Laue_measured_fraction_max 0.981
_diffrn_reflns_limit_h_max 10
_diffrn_reflns_limit_h_min -12
_diffrn_reflns_limit_k_max 12
_diffrn_reflns_limit_k_min -14
_diffrn_reflns_limit_l_max 9
_diffrn_reflns_limit_l_min -19
_diffrn_reflns_number 19780
_diffrn_reflns_point_group_measured_fraction_full 0.999
_diffrn_reflns_point_group_measured_fraction_max 0.981
_diffrn_reflns_theta_full 67.686
_diffrn_reflns_theta_max 71.537
_diffrn_reflns_theta_min 4.380
_diffrn_source 'Cu GeniX 3D'
_diffrn_source_current 0.600
_diffrn_source_power 0.030
_diffrn_source_voltage 50
_exptl_absorpt_coefficient_mu 5.494
_exptl_absorpt_correction_T_max 0.640
_exptl_absorpt_correction_T_min 0.343
_exptl_absorpt_correction_type multi-scan
_exptl_absorpt_process_details
;
[c.f. r.h. blessing, acta cryst. (1995), a51, 33-38]
;
_exptl_crystal_colour green
_exptl_crystal_density_diffrn 1.594
_exptl_crystal_description needle
_exptl_crystal_F_000 904
_exptl_crystal_size_max .19
_exptl_crystal_size_mid .13
_exptl_crystal_size_min .11
_refine_diff_density_max 0.481
_refine_diff_density_min -0.364
_refine_diff_density_rms 0.067
_refine_ls_extinction_method none
_refine_ls_goodness_of_fit_ref 0.822
_refine_ls_hydrogen_treatment mixed
_refine_ls_matrix_type full
_refine_ls_number_parameters 235
_refine_ls_number_reflns 3580
_refine_ls_number_restraints 0
_refine_ls_restrained_S_all 0.822
_refine_ls_R_factor_all 0.1280
_refine_ls_R_factor_gt 0.0549
_refine_ls_shift/su_max 0.000
_refine_ls_shift/su_mean 0.000
_refine_ls_structure_factor_coef Fsqd
_refine_ls_weighting_details 'w=1/[\s^2^(Fo^2^)+(0.0851P)^2^] where P=(Fo^2^+2Fc^2^)/3'
_refine_ls_weighting_scheme calc
_refine_ls_wR_factor_gt 0.1362
_refine_ls_wR_factor_ref 0.1586
_reflns_Friedel_coverage 0.000
_reflns_number_gt 1496
_reflns_number_total 3580
_reflns_threshold_expression 'I > 2\s(I)'
_cod_data_source_file d0dt02817g2.cif
_cod_data_source_block 3sfsmek
_cod_depositor_comments 'Adding full bibliography for 7705524--7705528.cif.'
_cod_original_sg_symbol_H-M 'P 21/c'
_cod_database_code 7705526
_shelx_shelxl_version_number 2014/7
_shelx_space_group_comment
;
The symmetry employed for this shelxl refinement is uniquely defined
by the following loop, which should always be used as a source of
symmetry information in preference to the above space-group names.
They are only intended as comments.
;

loop_
_space_group_symop_operation_xyz
'x, y, z'
'-x, y+1/2, -z+1/2'
'-x, -y, -z'
'x, -y-1/2, z-1/2'

loop_
_atom_site_label
_atom_site_type_symbol
_atom_site_fract_x
_atom_site_fract_y
_atom_site_fract_z
_atom_site_U_iso_or_equiv
_atom_site_adp_type
_atom_site_occupancy
_atom_site_site_symmetry_order
_atom_site_calc_flag
_atom_site_refinement_flags_posn
_atom_site_refinement_flags_adp
_atom_site_refinement_flags_occupancy
_atom_site_disorder_assembly
_atom_site_disorder_group
Cu1 Cu 0.94262(9) 0.24482(7) 0.36220(5) 0.1025(4) Uani 1 1 d . . . . .
S1 S 0.14770(13) 0.40783(13) 0.11873(9) 0.0920(5) Uani 1 1 d . . . . .
Cl1 Cl 1.12883(17) 0.20730(16) 0.37470(10) 0.1179(6) Uani 1 1 d . . . . .
Cl2 Cl 0.75726(18) 0.28104(15) 0.34576(18) 0.1587(9) Uani 1 1 d . . . . .
O1 O 0.2296(3) 0.5639(4) 0.3886(3) 0.1005(12) Uani 1 1 d . . . . .
N1 N -0.2475(4) 0.5691(4) 0.3513(3) 0.0759(12) Uani 1 1 d . . . . .
N2 N 0.0036(3) 0.5051(3) 0.2690(2) 0.0651(10) Uani 1 1 d . . . . .
N3 N 0.2215(4) 0.4883(3) 0.2556(2) 0.0702(10) Uani 1 1 d . . . . .
C2 C -0.3704(5) 0.5766(5) 0.3490(4) 0.0912(16) Uani 1 1 d . . . . .
H2 H -0.3919 0.5533 0.2991 0.109 Uiso 1 1 calc R U . . .
C3 C -0.4666(5) 0.6185(5) 0.4190(4) 0.0872(15) Uani 1 1 d . . . . .
H3 H -0.5545 0.6222 0.4187 0.105 Uiso 1 1 calc R U . . .
C4 C -0.4293(5) 0.6550(5) 0.4902(4) 0.0897(16) Uani 1 1 d . . . . .
H4 H -0.4929 0.6853 0.5385 0.108 Uiso 1 1 calc R U . . .
C5 C -0.3024(5) 0.6478(4) 0.4913(3) 0.0800(14) Uani 1 1 d . . . . .
H5 H -0.2790 0.6727 0.5401 0.096 Uiso 1 1 calc R U . . .
C6 C -0.2068(4) 0.6031(4) 0.4195(3) 0.0640(11) Uani 1 1 d . . . . .
C7 C -0.0687(4) 0.5926(4) 0.4146(3) 0.0701(12) Uani 1 1 d . . . . .
H7 H -0.0429 0.6182 0.4623 0.084 Uiso 1 1 calc R U . . .
C8 C 0.0267(4) 0.5480(4) 0.3452(3) 0.0646(11) Uani 1 1 d . . . . .
C9 C 0.1679(5) 0.5382(4) 0.3382(3) 0.0729(13) Uani 1 1 d . . . . .
C10 C 0.1180(4) 0.4714(4) 0.2199(3) 0.0643(11) Uani 1 1 d . . . . .
C17 C -0.0182(5) 0.3991(5) 0.1117(3) 0.0972(17) Uani 1 1 d . . . . .
H17A H -0.0710 0.3534 0.1593 0.146 Uiso 1 1 calc R U . . .
H17B H -0.0175 0.3641 0.0572 0.146 Uiso 1 1 calc R U . . .
H17C H -0.0551 0.4752 0.1150 0.146 Uiso 1 1 calc R U . . .
H H -0.184(5) 0.542(4) 0.311(3) 0.065(14) Uiso 1 1 d . . . . .
C11 C 0.3560(4) 0.4606(4) 0.2147(3) 0.0733(13) Uani 0.337(6) 1 d . . P A 1
C12 C 0.4131(6) 0.3679(5) 0.2414(4) 0.0952(16) Uani 0.337(6) 1 d . . P A 1
H12 H 0.3654 0.3216 0.2875 0.114 Uiso 0.337(6) 1 calc R U P A 1
C13 C 0.5435(8) 0.3448(7) 0.1981(6) 0.118(2) Uani 0.337(6) 1 d . . P A 1
C14 C 0.6173(6) 0.4083(9) 0.1320(5) 0.116(2) Uani 0.337(6) 1 d . . P A 1
H14 H 0.7049 0.3898 0.1027 0.139 Uiso 0.337(6) 1 calc R U P A 1
C15 C 0.5573(7) 0.4991(8) 0.1112(5) 0.128(2) Uani 0.337(6) 1 d . . P A 1
H15 H 0.6077 0.5467 0.0671 0.153 Uiso 0.337(6) 1 calc R U P A 1
C16 C 0.4278(5) 0.5295(5) 0.1486(4) 0.1069(19) Uani 0.337(6) 1 d . . P A 1
H16 H 0.3908 0.5937 0.1300 0.128 Uiso 0.337(6) 1 calc R U P A 1
F1 F 0.5887(13) 0.2499(17) 0.2202(10) 0.191(3) Uani 0.337(6) 1 d . . P A 1
C111 C 0.3560(4) 0.4606(4) 0.2147(3) 0.0733(13) Uani 0.663(6) 1 d . . P A 2
C121 C 0.4131(6) 0.3679(5) 0.2414(4) 0.0952(16) Uani 0.663(6) 1 d . . P A 2
H121 H 0.3654 0.3216 0.2875 0.114 Uiso 0.663(6) 1 calc R U P A 2
C131 C 0.5435(8) 0.3448(7) 0.1981(6) 0.118(2) Uani 0.663(6) 1 d . . P A 2
H131 H 0.5827 0.2812 0.2158 0.142 Uiso 0.663(6) 1 calc R U P A 2
C141 C 0.6173(6) 0.4083(9) 0.1320(5) 0.116(2) Uani 0.663(6) 1 d . . P A 2
H141 H 0.7049 0.3898 0.1027 0.139 Uiso 0.663(6) 1 calc R U P A 2
C151 C 0.5573(7) 0.4991(8) 0.1112(5) 0.128(2) Uani 0.663(6) 1 d . . P A 2
C161 C 0.4278(5) 0.5295(5) 0.1486(4) 0.1069(19) Uani 0.663(6) 1 d . . P A 2
H161 H 0.3908 0.5937 0.1300 0.128 Uiso 0.663(6) 1 calc R U P A 2
F11 F 0.6262(7) 0.5665(8) 0.0471(5) 0.191(3) Uani 0.663(6) 1 d . . P A 2

loop_
_atom_site_aniso_label
_atom_site_aniso_U_11
_atom_site_aniso_U_22
_atom_site_aniso_U_33
_atom_site_aniso_U_23
_atom_site_aniso_U_13
_atom_site_aniso_U_12
Cu1 0.1026(6) 0.0887(6) 0.1028(6) -0.0017(4) -0.0093(5) -0.0188(4)
S1 0.0726(8) 0.1056(10) 0.0814(8) -0.0330(8) 0.0030(6) 0.0004(7)
Cl1 0.1232(12) 0.1289(13) 0.1083(11) 0.0134(9) -0.0443(9) -0.0354(10)
Cl2 0.1011(12) 0.0967(12) 0.261(3) 0.0080(14) -0.0263(14) -0.0046(9)
O1 0.074(2) 0.137(3) 0.092(2) -0.024(2) -0.0274(19) 0.004(2)
N1 0.058(3) 0.084(3) 0.076(3) -0.018(2) -0.005(2) 0.004(2)
N2 0.054(2) 0.070(2) 0.062(2) -0.0089(19) -0.0034(18) -0.0014(17)
N3 0.057(2) 0.071(2) 0.073(2) -0.006(2) -0.0053(19) -0.0029(18)
C2 0.065(3) 0.114(4) 0.093(4) -0.026(3) -0.020(3) 0.005(3)
C3 0.065(3) 0.083(4) 0.108(4) 0.004(3) -0.015(3) 0.001(3)
C4 0.062(3) 0.091(4) 0.093(4) -0.001(3) 0.013(3) 0.007(3)
C5 0.081(4) 0.086(3) 0.062(3) -0.011(3) -0.003(3) 0.004(3)
C6 0.059(3) 0.061(3) 0.063(3) -0.004(2) -0.003(2) -0.003(2)
C7 0.068(3) 0.081(3) 0.055(3) -0.011(2) -0.008(2) 0.001(2)
C8 0.062(3) 0.064(3) 0.061(3) -0.001(2) -0.007(2) -0.001(2)
C9 0.066(3) 0.073(3) 0.072(3) -0.006(3) -0.008(3) -0.005(2)
C10 0.057(3) 0.062(3) 0.066(3) -0.004(2) -0.006(2) -0.007(2)
C17 0.086(4) 0.111(4) 0.088(4) -0.027(3) -0.015(3) 0.005(3)
C11 0.053(3) 0.074(3) 0.086(3) -0.004(3) -0.010(2) -0.005(2)
C12 0.079(4) 0.099(4) 0.101(4) -0.008(3) -0.017(3) 0.014(3)
C13 0.097(6) 0.112(5) 0.153(6) -0.025(5) -0.050(5) 0.028(4)
C14 0.051(3) 0.154(7) 0.132(6) -0.038(5) -0.010(4) 0.007(4)
C15 0.072(5) 0.155(7) 0.128(6) 0.011(5) 0.015(4) -0.019(5)
C16 0.063(3) 0.111(4) 0.124(5) 0.015(4) 0.007(3) -0.001(3)
F1 0.115(5) 0.254(8) 0.165(5) 0.042(5) 0.020(4) -0.003(5)
C111 0.053(3) 0.074(3) 0.086(3) -0.004(3) -0.010(2) -0.005(2)
C121 0.079(4) 0.099(4) 0.101(4) -0.008(3) -0.017(3) 0.014(3)
C131 0.097(6) 0.112(5) 0.153(6) -0.025(5) -0.050(5) 0.028(4)
C141 0.051(3) 0.154(7) 0.132(6) -0.038(5) -0.010(4) 0.007(4)
C151 0.072(5) 0.155(7) 0.128(6) 0.011(5) 0.015(4) -0.019(5)
C161 0.063(3) 0.111(4) 0.124(5) 0.015(4) 0.007(3) -0.001(3)
F11 0.115(5) 0.254(8) 0.165(5) 0.042(5) 0.020(4) -0.003(5)

loop_
_atom_type_symbol
_atom_type_description
_atom_type_scat_dispersion_real
_atom_type_scat_dispersion_imag
_atom_type_scat_source
C C 0.0181 0.0091 'International Tables Vol C Tables 4.2.6.8 and 6.1.1.4'
H H 0.0000 0.0000 'International Tables Vol C Tables 4.2.6.8 and 6.1.1.4'
Cl Cl 0.3639 0.7018 'International Tables Vol C Tables 4.2.6.8 and 6.1.1.4'
Cu Cu -1.9646 0.5888 'International Tables Vol C Tables 4.2.6.8 and 6.1.1.4'
F F 0.0727 0.0534 'International Tables Vol C Tables 4.2.6.8 and 6.1.1.4'
N N 0.0311 0.0180 'International Tables Vol C Tables 4.2.6.8 and 6.1.1.4'
O O 0.0492 0.0322 'International Tables Vol C Tables 4.2.6.8 and 6.1.1.4'
S S 0.3331 0.5567 'International Tables Vol C Tables 4.2.6.8 and 6.1.1.4'

loop_
_geom_angle_atom_site_label_1
_geom_angle_atom_site_label_2
_geom_angle_atom_site_label_3
_geom_angle
_geom_angle_site_symmetry_1
_geom_angle_site_symmetry_3
_geom_angle_publ_flag
Cl1 Cu1 Cl2 178.31(10) . . ?
C10 S1 C17 99.8(2) . . ?
C2 N1 C6 123.9(4) . . ?
C2 N1 H 125(3) . . ?
C6 N1 H 111(3) . . ?
C10 N2 C8 105.4(4) . . ?
C10 N3 C9 107.3(4) . . ?
C10 N3 C111 125.7(4) . . ?
C9 N3 C111 127.1(4) . . ?
C10 N3 C11 125.7(4) . . ?
C9 N3 C11 127.1(4) . . ?
N1 C2 C3 120.5(5) . . ?
N1 C2 H2 119.8 . . ?
C3 C2 H2 119.8 . . ?
C2 C3 C4 117.6(5) . . ?
C2 C3 H3 121.2 . . ?
C4 C3 H3 121.2 . . ?
C5 C4 C3 121.3(5) . . ?
C5 C4 H4 119.4 . . ?
C3 C4 H4 119.4 . . ?
C4 C5 C6 119.8(5) . . ?
C4 C5 H5 120.1 . . ?
C6 C5 H5 120.1 . . ?
N1 C6 C5 116.9(4) . . ?
N1 C6 C7 119.4(4) . . ?
C5 C6 C7 123.7(5) . . ?
C8 C7 C6 124.8(4) . . ?
C8 C7 H7 117.6 . . ?
C6 C7 H7 117.6 . . ?
C7 C8 N2 124.5(4) . . ?
C7 C8 C9 125.7(4) . . ?
N2 C8 C9 109.8(4) . . ?
O1 C9 N3 125.5(4) . . ?
O1 C9 C8 131.5(5) . . ?
N3 C9 C8 103.0(4) . . ?
N2 C10 N3 114.6(4) . . ?
N2 C10 S1 125.5(4) . . ?
N3 C10 S1 119.9(3) . . ?
S1 C17 H17A 109.5 . . ?
S1 C17 H17B 109.5 . . ?
H17A C17 H17B 109.5 . . ?
S1 C17 H17C 109.5 . . ?
H17A C17 H17C 109.5 . . ?
H17B C17 H17C 109.5 . . ?
C12 C11 C16 120.6(5) . . ?
C12 C11 N3 120.8(5) . . ?
C16 C11 N3 118.6(5) . . ?
C11 C12 C13 117.8(6) . . ?
C11 C12 H12 121.1 . . ?
C13 C12 H12 121.1 . . ?
F1 C13 C14 120.7(10) . . ?
F1 C13 C12 115.1(10) . . ?
C14 C13 C12 123.9(7) . . ?
C15 C14 C13 115.3(6) . . ?
C15 C14 H14 122.4 . . ?
C13 C14 H14 122.4 . . ?
C14 C15 C16 125.9(7) . . ?
C14 C15 H15 117.0 . . ?
C16 C15 H15 117.0 . . ?
C11 C16 C15 116.4(6) . . ?
C11 C16 H16 121.8 . . ?
C15 C16 H16 121.8 . . ?
C121 C111 C161 120.6(5) . . ?
C121 C111 N3 120.8(5) . . ?
C161 C111 N3 118.6(5) . . ?
C111 C121 C131 117.8(6) . . ?
C111 C121 H121 121.1 . . ?
C131 C121 H121 121.1 . . ?
C141 C131 C121 123.9(7) . . ?
C141 C131 H131 118.0 . . ?
C121 C131 H131 118.0 . . ?
C151 C141 C131 115.3(6) . . ?
C151 C141 H141 122.4 . . ?
C131 C141 H141 122.4 . . ?
C141 C151 F11 118.1(8) . . ?
C141 C151 C161 125.9(7) . . ?
F11 C151 C161 115.9(8) . . ?
C111 C161 C151 116.4(6) . . ?
C111 C161 H161 121.8 . . ?
C151 C161 H161 121.8 . . ?

loop_
_geom_bond_atom_site_label_1
_geom_bond_atom_site_label_2
_geom_bond_distance
_geom_bond_site_symmetry_2
_geom_bond_publ_flag
Cu1 Cl1 2.0798(19) . ?
Cu1 Cl2 2.092(2) . ?
S1 C10 1.719(5) . ?
S1 C17 1.791(5) . ?
O1 C9 1.212(6) . ?
N1 C2 1.312(6) . ?
N1 C6 1.343(6) . ?
N1 H 0.84(4) . ?
N2 C10 1.293(5) . ?
N2 C8 1.401(6) . ?
N3 C10 1.388(6) . ?
N3 C9 1.399(6) . ?
N3 C111 1.415(6) . ?
N3 C11 1.415(6) . ?
C2 C3 1.361(7) . ?
C2 H2 0.9300 . ?
C3 C4 1.375(7) . ?
C3 H3 0.9300 . ?
C4 C5 1.348(7) . ?
C4 H4 0.9300 . ?
C5 C6 1.387(6) . ?
C5 H5 0.9300 . ?
C6 C7 1.442(6) . ?
C7 C8 1.363(6) . ?
C7 H7 0.9300 . ?
C8 C9 1.467(7) . ?
C17 H17A 0.9600 . ?
C17 H17B 0.9600 . ?
C17 H17C 0.9600 . ?
C11 C12 1.360(7) . ?
C11 C16 1.364(7) . ?
C12 C13 1.375(9) . ?
C12 H12 0.9300 . ?
C13 F1 1.290(17) . ?
C13 C14 1.334(9) . ?
C14 C15 1.321(10) . ?
C14 H14 0.9300 . ?
C15 C16 1.368(9) . ?
C15 H15 0.9300 . ?
C16 H16 0.9300 . ?
C111 C121 1.360(7) . ?
C111 C161 1.364(7) . ?
C121 C131 1.375(9) . ?
C121 H121 0.9300 . ?
C131 C141 1.334(9) . ?
C131 H131 0.9300 . ?
C141 C151 1.321(10) . ?
C141 H141 0.9300 . ?
C151 F11 1.324(9) . ?
C151 C161 1.368(9) . ?
C161 H161 0.9300 . ?

loop_
_geom_hbond_atom_site_label_D
_geom_hbond_atom_site_label_H
_geom_hbond_atom_site_label_A
_geom_hbond_distance_DH
_geom_hbond_distance_HA
_geom_hbond_distance_DA
_geom_hbond_angle_DHA
_geom_hbond_site_symmetry_A
C3 H3 O1 0.93 2.55 3.440(7) 159.2 1_455
C5 H5 Cl1 0.93 2.75 3.615(6) 154.8 3_666
C17 H17B Cl1 0.96 2.99 3.850(5) 150.2 4_465
C17 H17C Cl1 0.96 2.79 3.747(6) 172.2 2_655
N1 H N2 0.84(4) 1.94(5) 2.695(5) 148(4) .
C12 H12 Cl1 0.93 2.81 3.641(6) 149.4 1_455
C16 H16 Cl2 0.93 2.64 3.498(6) 154.0 2_655
C121 H121 Cl1 0.93 2.81 3.641(6) 149.4 1_455
C161 H161 Cl2 0.93 2.64 3.498(6) 154.0 2_655

loop_
_geom_torsion_atom_site_label_1
_geom_torsion_atom_site_label_2
_geom_torsion_atom_site_label_3
_geom_torsion_atom_site_label_4
_geom_torsion
_geom_torsion_site_symmetry_1
_geom_torsion_site_symmetry_2
_geom_torsion_site_symmetry_3
_geom_torsion_site_symmetry_4
_geom_torsion_publ_flag
C6 N1 C2 C3 -1.6(8) . . . . ?
N1 C2 C3 C4 1.8(8) . . . . ?
C2 C3 C4 C5 -1.2(8) . . . . ?
C3 C4 C5 C6 0.2(8) . . . . ?
C2 N1 C6 C5 0.6(7) . . . . ?
C2 N1 C6 C7 -179.0(5) . . . . ?
C4 C5 C6 N1 0.1(7) . . . . ?
C4 C5 C6 C7 179.7(5) . . . . ?
N1 C6 C7 C8 -1.2(7) . . . . ?
C5 C6 C7 C8 179.3(4) . . . . ?
C6 C7 C8 N2 -0.6(7) . . . . ?
C6 C7 C8 C9 179.0(4) . . . . ?
C10 N2 C8 C7 179.9(4) . . . . ?
C10 N2 C8 C9 0.3(5) . . . . ?
C10 N3 C9 O1 179.3(5) . . . . ?
C111 N3 C9 O1 -1.2(8) . . . . ?
C11 N3 C9 O1 -1.2(8) . . . . ?
C10 N3 C9 C8 -0.2(5) . . . . ?
C111 N3 C9 C8 179.3(4) . . . . ?
C11 N3 C9 C8 179.3(4) . . . . ?
C7 C8 C9 O1 0.9(9) . . . . ?
N2 C8 C9 O1 -179.5(5) . . . . ?
C7 C8 C9 N3 -179.6(4) . . . . ?
N2 C8 C9 N3 0.0(5) . . . . ?
C8 N2 C10 N3 -0.5(5) . . . . ?
C8 N2 C10 S1 178.3(3) . . . . ?
C9 N3 C10 N2 0.5(5) . . . . ?
C111 N3 C10 N2 -179.0(4) . . . . ?
C11 N3 C10 N2 -179.0(4) . . . . ?
C9 N3 C10 S1 -178.4(3) . . . . ?
C111 N3 C10 S1 2.1(6) . . . . ?
C11 N3 C10 S1 2.1(6) . . . . ?
C17 S1 C10 N2 -3.0(5) . . . . ?
C17 S1 C10 N3 175.7(4) . . . . ?
C10 N3 C11 C12 -106.1(6) . . . . ?
C9 N3 C11 C12 74.5(6) . . . . ?
C10 N3 C11 C16 74.6(6) . . . . ?
C9 N3 C11 C16 -104.8(6) . . . . ?
C16 C11 C12 C13 -1.7(8) . . . . ?
N3 C11 C12 C13 179.1(5) . . . . ?
C11 C12 C13 F1 -173.5(10) . . . . ?
C11 C12 C13 C14 0.5(10) . . . . ?
F1 C13 C14 C15 175.2(12) . . . . ?
C12 C13 C14 C15 1.6(11) . . . . ?
C13 C14 C15 C16 -2.8(12) . . . . ?
C12 C11 C16 C15 0.7(9) . . . . ?
N3 C11 C16 C15 180.0(5) . . . . ?
C14 C15 C16 C11 1.6(11) . . . . ?
C10 N3 C111 C121 -106.1(6) . . . . ?
C9 N3 C111 C121 74.5(6) . . . . ?
C10 N3 C111 C161 74.6(6) . . . . ?
C9 N3 C111 C161 -104.8(6) . . . . ?
C161 C111 C121 C131 -1.7(8) . . . . ?
N3 C111 C121 C131 179.1(5) . . . . ?
C111 C121 C131 C141 0.5(10) . . . . ?
C121 C131 C141 C151 1.6(11) . . . . ?
C131 C141 C151 F11 178.9(7) . . . . ?
C131 C141 C151 C161 -2.8(12) . . . . ?
C121 C111 C161 C151 0.7(9) . . . . ?
N3 C111 C161 C151 180.0(5) . . . . ?
C141 C151 C161 C111 1.6(11) . . . . ?
F11 C151 C161 C111 -180.0(7) . . . . ?
